data_4063847
loop_
_publ_author_name
'Obenhuber, Andreas'
'Ruhland, Klaus'

_publ_section_title
;
 Activation of a Nonstrained C(sp2)&#x2212;C(sp2) Single Bond in a Vaska
 Complex Analogue Using Chelating Assistance
;
_journal_issue 1
_journal_name_full Organometallics
_journal_page_first 171
_journal_paper_doi 10.1021/om100985r
_journal_volume 30
_journal_year 2011
_chemical_formula_sum 'C25 H36 Cl Ir O3 P2'
_chemical_formula_weight 674.13
_chemical_name_systematic
; 
 ? 
;
_space_group_IT_number 61
_symmetry_cell_setting orthorhombic
_symmetry_space_group_name_Hall '-P 2ac 2ab'
_symmetry_space_group_name_H-M 'P b c a'
_atom_sites_solution_hydrogens geom
_atom_sites_solution_primary direct
_atom_sites_solution_secondary difmap
_audit_creation_method SHELXL-97
_cell_angle_alpha 90.00
_cell_angle_beta 90.00
_cell_angle_gamma 90.00
_cell_formula_units_Z 4
_cell_length_a 11.3349(3)
_cell_length_b 14.7840(4)
_cell_length_c 15.3145(4)
_cell_measurement_reflns_used 2334
_cell_measurement_temperature 173(2)
_cell_measurement_theta_max 25.38
_cell_measurement_theta_min 2.63
_cell_volume 2566.33(12)
_computing_structure_refinement 'SHELXL-97 (Sheldrick, 1997)'
_computing_structure_solution 'SHELXS-97 (Sheldrick, 1990)'
_diffrn_ambient_temperature 173(2)
_diffrn_detector ' CCD plate '
_diffrn_detector_area_resol_mean 16.0238
_diffrn_measured_fraction_theta_full 0.988
_diffrn_measured_fraction_theta_max 0.988
_diffrn_measurement_device ' \k-geometry diffractometer '
_diffrn_measurement_device_type ' Oxford-Diffraction Xcalibur3 '
_diffrn_measurement_method ' phi- and omega-rotation '
_diffrn_radiation_monochromator graphite
_diffrn_radiation_source 'Enhance (Mo) X-ray Source'
_diffrn_radiation_type MoK\a
_diffrn_radiation_wavelength 0.71073
_diffrn_reflns_av_R_equivalents 0.0574
_diffrn_reflns_av_sigmaI/netI 0.0228
_diffrn_reflns_limit_h_max 13
_diffrn_reflns_limit_h_min -13
_diffrn_reflns_limit_k_max 17
_diffrn_reflns_limit_k_min -17
_diffrn_reflns_limit_l_max 17
_diffrn_reflns_limit_l_min -17
_diffrn_reflns_number 37366
_diffrn_reflns_theta_full 25.38
_diffrn_reflns_theta_max 25.38
_diffrn_reflns_theta_min 2.63
_diffrn_standards_decay_% 0
_exptl_absorpt_coefficient_mu 5.456
_exptl_absorpt_correction_T_max 0.4949
_exptl_absorpt_correction_T_min 0.2309
_exptl_absorpt_correction_type multi-scan
_exptl_crystal_colour yellow
_exptl_crystal_density_diffrn 1.745
_exptl_crystal_density_method 'not measured'
_exptl_crystal_description fragment
_exptl_crystal_F_000 1336
_exptl_crystal_size_max 0.38
_exptl_crystal_size_mid 0.25
_exptl_crystal_size_min 0.15
_refine_diff_density_max 1.639
_refine_diff_density_min -0.805
_refine_diff_density_rms 0.118
_refine_ls_extinction_method none
_refine_ls_goodness_of_fit_ref 1.173
_refine_ls_hydrogen_treatment constr
_refine_ls_matrix_type full
_refine_ls_number_parameters 176
_refine_ls_number_reflns 2334
_refine_ls_number_restraints 0
_refine_ls_restrained_S_all 1.173
_refine_ls_R_factor_all 0.0419
_refine_ls_R_factor_gt 0.0380
_refine_ls_shift/su_max 0.527
_refine_ls_shift/su_mean 0.005
_refine_ls_structure_factor_coef Fsqd
_refine_ls_weighting_details 'calc w=1/[\s^2^(Fo^2^)+(0.0092P)^2^+20.2115P] where P=(Fo^2^+2Fc^2^)/3'
_refine_ls_weighting_scheme calc
_refine_ls_wR_factor_gt 0.0783
_refine_ls_wR_factor_ref 0.0807
_reflns_number_gt 2069
_reflns_number_total 2334
_reflns_threshold_expression >2sigma(I)
_cod_data_source_file om100985r_si_002.cif
_cod_data_source_block 6_3
_cod_original_sg_symbol_H-M Pbca
_cod_database_code 4063847

loop_
_symmetry_equiv_pos_as_xyz
'x, y, z'
'-x+1/2, -y, z+1/2'
'x+1/2, -y+1/2, -z'
'-x, y+1/2, -z+1/2'
'-x, -y, -z'
'x-1/2, y, -z-1/2'
'-x-1/2, y-1/2, z'
'x, -y-1/2, z-1/2'

loop_
_atom_site_label
_atom_site_type_symbol
_atom_site_fract_x
_atom_site_fract_y
_atom_site_fract_z
_atom_site_U_iso_or_equiv
_atom_site_adp_type
_atom_site_occupancy
_atom_site_symmetry_multiplicity
_atom_site_calc_flag
_atom_site_refinement_flags
_atom_site_disorder_assembly
_atom_site_disorder_group
Ir1 Ir 0.0000 0.5000 0.5000 0.02152(12) Uani 1 2 d S . .
Cl1 Cl -0.0227(5) 0.3713(4) 0.4028(5) 0.0314(15) Uani 0.50 1 d P A .
P1 P 0.19633(14) 0.51515(12) 0.45260(12) 0.0365(4) Uani 1 1 d . . .
O1 O -0.036(2) 0.3403(11) 0.3883(16) 0.041(5) Uani 0.50 1 d P A .
O2 O 0.2679(4) 0.4430(4) 0.5120(4) 0.0647(17) Uani 1 1 d . A .
C1 C -0.0198(18) 0.4056(13) 0.4295(13) 0.029(4) Uani 0.50 1 d P . .
C2 C 0.0883(5) 0.4119(4) 0.5888(4) 0.0269(12) Uani 1 1 d . . .
C3 C 0.0388(6) 0.3622(5) 0.6574(5) 0.0493(18) Uani 1 1 d . A .
H31 H -0.0421 0.3711 0.6710 0.059 Uiso 1 1 calc R . .
C4 C 0.1034(7) 0.3004(5) 0.7064(5) 0.056(2) Uani 1 1 d . . .
H41 H 0.0651 0.2664 0.7507 0.067 Uiso 1 1 calc R A .
C5 C 0.2217(7) 0.2879(5) 0.6914(5) 0.0467(18) Uani 1 1 d . A .
H51 H 0.2656 0.2455 0.7249 0.056 Uiso 1 1 calc R . .
C6 C 0.2753(6) 0.3379(5) 0.6270(5) 0.0465(17) Uani 1 1 d . . .
H61 H 0.3574 0.3317 0.6161 0.056 Uiso 1 1 calc R A .
C7 C 0.2083(6) 0.3971(4) 0.5787(4) 0.0362(14) Uani 1 1 d . A .
C8 C 0.2713(7) 0.6231(6) 0.4848(7) 0.076(3) Uani 1 1 d . A .
H81 H 0.2509 0.6317 0.5478 0.091 Uiso 1 1 calc R . .
C9 C 0.2233(9) 0.7032(5) 0.4405(7) 0.075(3) Uani 1 1 d . . .
H91 H 0.1371 0.7033 0.4456 0.112 Uiso 1 1 calc R A .
H92 H 0.2454 0.7017 0.3786 0.112 Uiso 1 1 calc R . .
H93 H 0.2552 0.7580 0.4676 0.112 Uiso 1 1 calc R . .
C10 C 0.4051(8) 0.6158(8) 0.4831(9) 0.102(4) Uani 1 1 d . . .
H101 H 0.4303 0.5658 0.5206 0.153 Uiso 1 1 calc R A .
H102 H 0.4397 0.6725 0.5043 0.153 Uiso 1 1 calc R . .
H103 H 0.4315 0.6046 0.4231 0.153 Uiso 1 1 calc R . .
C11 C 0.2439(10) 0.5047(11) 0.3398(7) 0.042(4) Uani 0.64(3) 1 d P A 1
H111 H 0.2649 0.5668 0.3190 0.051 Uiso 0.64(3) 1 calc PR A 1
C12 C 0.3650(8) 0.4445(8) 0.3380(7) 0.085(3) Uani 0.64(3) 1 d P A 1
H121 H 0.4289 0.4785 0.3660 0.128 Uiso 0.64(3) 1 calc PR A 1
H122 H 0.3865 0.4312 0.2774 0.128 Uiso 0.64(3) 1 calc PR A 1
H123 H 0.3522 0.3877 0.3697 0.128 Uiso 0.64(3) 1 calc PR A 1
C13 C 0.1639(9) 0.4650(7) 0.2744(6) 0.078(3) Uani 0.64(3) 1 d P A 1
H131 H 0.0904 0.4998 0.2726 0.118 Uiso 0.64(3) 1 calc PR A 1
H132 H 0.1465 0.4022 0.2902 0.118 Uiso 0.64(3) 1 calc PR A 1
H133 H 0.2016 0.4666 0.2168 0.118 Uiso 0.64(3) 1 calc PR A 1
C11A C 0.2365(15) 0.4413(18) 0.3514(12) 0.039(6) Uani 0.36(3) 1 d P A 2
H112 H 0.2165 0.3774 0.3669 0.046 Uiso 0.36(3) 1 calc PR A 2
C12A C 0.3650(8) 0.4445(8) 0.3380(7) 0.085(3) Uani 0.36(3) 1 d P A 2
H124 H 0.4052 0.4279 0.3924 0.128 Uiso 0.36(3) 1 calc PR A 2
H125 H 0.3882 0.5059 0.3210 0.128 Uiso 0.36(3) 1 calc PR A 2
H126 H 0.3872 0.4019 0.2918 0.128 Uiso 0.36(3) 1 calc PR A 2
C13A C 0.1639(9) 0.4650(7) 0.2744(6) 0.078(3) Uani 0.36(3) 1 d P A 2
H134 H 0.0801 0.4608 0.2896 0.118 Uiso 0.36(3) 1 calc PR A 2
H135 H 0.1814 0.4231 0.2266 0.118 Uiso 0.36(3) 1 calc PR A 2
H136 H 0.1822 0.5269 0.2560 0.118 Uiso 0.36(3) 1 calc PR A 2

loop_
_atom_site_aniso_label
_atom_site_aniso_U_11
_atom_site_aniso_U_22
_atom_site_aniso_U_33
_atom_site_aniso_U_23
_atom_site_aniso_U_13
_atom_site_aniso_U_12
Ir1 0.02319(17) 0.01805(17) 0.0233(2) 0.00107(11) -0.00088(12) -0.00129(12)
Cl1 0.034(3) 0.022(5) 0.038(4) -0.005(3) 0.006(3) -0.010(3)
P1 0.0289(8) 0.0399(9) 0.0408(10) 0.0061(7) 0.0001(7) -0.0035(7)
O1 0.041(7) 0.034(12) 0.049(9) -0.010(8) 0.013(6) -0.022(8)
O2 0.033(3) 0.077(4) 0.085(4) 0.040(3) 0.013(3) 0.012(3)
C1 0.023(6) 0.024(11) 0.040(12) -0.009(8) 0.001(7) -0.011(7)
C2 0.028(3) 0.026(3) 0.027(3) -0.001(2) -0.004(2) -0.001(2)
C3 0.039(4) 0.058(5) 0.051(5) 0.023(4) -0.003(3) 0.004(3)
C4 0.064(5) 0.055(5) 0.048(4) 0.032(4) 0.001(4) 0.002(4)
C5 0.058(4) 0.039(4) 0.044(4) 0.007(3) -0.013(3) 0.018(3)
C6 0.036(4) 0.048(4) 0.056(4) 0.007(3) -0.003(3) 0.015(3)
C7 0.039(3) 0.036(3) 0.034(3) 0.002(3) 0.002(3) 0.002(3)
C8 0.045(5) 0.049(5) 0.133(9) 0.004(5) 0.002(5) -0.021(4)
C9 0.093(7) 0.040(4) 0.091(7) -0.005(4) 0.005(6) -0.015(4)
C10 0.047(5) 0.081(7) 0.179(13) -0.024(8) -0.011(6) -0.018(5)
C11 0.039(6) 0.045(10) 0.043(7) -0.011(5) 0.008(5) -0.006(5)
C12 0.060(6) 0.116(9) 0.080(7) -0.014(6) 0.030(5) 0.003(6)
C13 0.095(7) 0.088(7) 0.053(5) -0.027(5) -0.002(5) -0.002(6)
C11A 0.033(10) 0.038(16) 0.045(11) -0.007(9) 0.014(8) -0.009(8)
C12A 0.060(6) 0.116(9) 0.080(7) -0.014(6) 0.030(5) 0.003(6)
C13A 0.095(7) 0.088(7) 0.053(5) -0.027(5) -0.002(5) -0.002(6)

loop_
_atom_type_symbol
_atom_type_description
_atom_type_scat_dispersion_real
_atom_type_scat_dispersion_imag
_atom_type_scat_source
C C 0.0033 0.0016 'International Tables Vol C Tables 4.2.6.8 and 6.1.1.4'
H H 0.0000 0.0000 'International Tables Vol C Tables 4.2.6.8 and 6.1.1.4'
Cl Cl 0.1484 0.1585 'International Tables Vol C Tables 4.2.6.8 and 6.1.1.4'
Ir Ir -1.4442 7.9887 'International Tables Vol C Tables 4.2.6.8 and 6.1.1.4'
O O 0.0106 0.0060 'International Tables Vol C Tables 4.2.6.8 and 6.1.1.4'
P P 0.1023 0.0942 'International Tables Vol C Tables 4.2.6.8 and 6.1.1.4'

loop_
_geom_angle_atom_site_label_1
_geom_angle_atom_site_label_2
_geom_angle_atom_site_label_3
_geom_angle
_geom_angle_site_symmetry_1
_geom_angle_site_symmetry_3
C1 Ir1 C1 180.000(3) . 5_566
C1 Ir1 C2 91.9(7) . 5_566
C1 Ir1 C2 88.1(7) 5_566 5_566
C1 Ir1 C2 88.1(7) . .
C1 Ir1 C2 91.9(7) 5_566 .
C2 Ir1 C2 179.999(1) 5_566 .
C1 Ir1 P1 89.6(7) . 5_566
C1 Ir1 P1 90.4(7) 5_566 5_566
C2 Ir1 P1 79.08(16) 5_566 5_566
C2 Ir1 P1 100.92(16) . 5_566
C1 Ir1 P1 90.4(7) . .
C1 Ir1 P1 89.6(7) 5_566 .
C2 Ir1 P1 100.92(16) 5_566 .
C2 Ir1 P1 79.08(16) . .
P1 Ir1 P1 180.00(8) 5_566 .
C1 Ir1 Cl1 178.8(7) . 5_566
C1 Ir1 Cl1 1.2(7) 5_566 5_566
C2 Ir1 Cl1 87.8(2) 5_566 5_566
C2 Ir1 Cl1 92.2(2) . 5_566
P1 Ir1 Cl1 89.17(16) 5_566 5_566
P1 Ir1 Cl1 90.83(16) . 5_566
C1 Ir1 Cl1 1.2(7) . .
C1 Ir1 Cl1 178.8(7) 5_566 .
C2 Ir1 Cl1 92.2(2) 5_566 .
C2 Ir1 Cl1 87.8(2) . .
P1 Ir1 Cl1 90.83(16) 5_566 .
P1 Ir1 Cl1 89.17(16) . .
Cl1 Ir1 Cl1 179.998(1) 5_566 .
O1 Cl1 C1 161(3) . .
O1 Cl1 Ir1 164(3) . .
C1 Cl1 Ir1 3.3(18) . .
O2 P1 C11 109.3(5) . .
O2 P1 C8 100.7(4) . .
C11 P1 C8 100.8(6) . .
O2 P1 C11A 87.8(8) . .
C11 P1 C11A 29.2(6) . .
C8 P1 C11A 125.5(7) . .
O2 P1 Ir1 103.74(19) . .
C11 P1 Ir1 124.5(4) . .
C8 P1 Ir1 115.4(3) . .
C11A P1 Ir1 114.4(6) . .
Cl1 O1 C1 10(2) . .
C7 O2 P1 119.2(4) . .
Cl1 C1 O1 8.5(15) . .
Cl1 C1 Ir1 175(2) . .
O1 C1 Ir1 175(3) . .
C7 C2 C3 113.2(6) . .
C7 C2 Ir1 119.1(4) . .
C3 C2 Ir1 127.7(4) . .
C4 C3 C2 122.6(7) . .
C4 C3 H31 118.7 . .
C2 C3 H31 118.7 . .
C5 C4 C3 120.8(7) . .
C5 C4 H41 119.6 . .
C3 C4 H41 119.6 . .
C4 C5 C6 118.6(6) . .
C4 C5 H51 120.7 . .
C6 C5 H51 120.7 . .
C5 C6 C7 119.0(6) . .
C5 C6 H61 120.5 . .
C7 C6 H61 120.5 . .
C6 C7 C2 125.6(6) . .
C6 C7 O2 115.8(6) . .
C2 C7 O2 118.5(5) . .
C9 C8 C10 114.7(8) . .
C9 C8 P1 113.3(7) . .
C10 C8 P1 112.8(7) . .
C9 C8 H81 104.9 . .
C10 C8 H81 104.9 . .
P1 C8 H81 104.9 . .
C8 C9 H91 109.5 . .
C8 C9 H92 109.5 . .
H91 C9 H92 109.5 . .
C8 C9 H93 109.5 . .
H91 C9 H93 109.5 . .
H92 C9 H93 109.5 . .
C8 C10 H101 109.5 . .
C8 C10 H102 109.5 . .
H101 C10 H102 109.5 . .
C8 C10 H103 109.5 . .
H101 C10 H103 109.5 . .
H102 C10 H103 109.5 . .
C13 C11 C12 106.8(10) . .
C13 C11 P1 119.8(9) . .
C12 C11 P1 108.1(8) . .
C13 C11 H111 107.2 . .
C12 C11 H111 107.2 . .
P1 C11 H111 107.2 . .
P1 C11A H112 106.7 . .

loop_
_geom_bond_atom_site_label_1
_geom_bond_atom_site_label_2
_geom_bond_distance
_geom_bond_site_symmetry_2
Ir1 C1 1.779(18) .
Ir1 C1 1.779(18) 5_566
Ir1 C2 2.132(5) 5_566
Ir1 C2 2.132(5) .
Ir1 P1 2.3514(17) 5_566
Ir1 P1 2.3514(17) .
Ir1 Cl1 2.430(7) 5_566
Ir1 Cl1 2.430(7) .
Cl1 O1 0.531(14) .
Cl1 C1 0.653(14) .
P1 O2 1.620(5) .
P1 C11 1.817(11) .
P1 C8 1.874(8) .
P1 C11A 1.95(2) .
O1 C1 1.17(2) .
O2 C7 1.399(8) .
C2 C7 1.386(8) .
C2 C3 1.399(9) .
C3 C4 1.391(9) .
C3 H31 0.9500 .
C4 C5 1.373(11) .
C4 H41 0.9500 .
C5 C6 1.374(10) .
C5 H51 0.9500 .
C6 C7 1.375(9) .
C6 H61 0.9500 .
C8 C9 1.470(12) .
C8 C10 1.520(12) .
C8 H81 1.0000 .
C9 H91 0.9800 .
C9 H92 0.9800 .
C9 H93 0.9800 .
C10 H101 0.9800 .
C10 H102 0.9800 .
C10 H103 0.9800 .
C11 C13 1.473(14) .
C11 C12 1.636(16) .
C11 H111 1.0000 .
C12 H121 0.9800 .
C12 H122 0.9800 .
C12 H123 0.9800 .
C13 H131 0.9800 .
C13 H132 0.9800 .
C13 H133 0.9800 .
C11A H112 1.0000 .
